data_1513547
loop_
_publ_author_name
'Altenhofer, Erich'
'Harmata, Michael'

_publ_section_title
;
 Synthesis of functionalized cyclic boronates.
;
_journal_issue 1
_journal_name_full 'Organic letters'
_journal_page_first 3
_journal_page_last 5
_journal_paper_doi 10.1021/ol4029918
_journal_volume 16
_journal_year 2014
_chemical_formula_moiety 'C14 H22 O1, 0.5(H2 O)'
_chemical_formula_sum 'C14 H23 O1.5'
_chemical_formula_weight 215.32
_space_group_IT_number 15
_symmetry_cell_setting monoclinic
_symmetry_Int_Tables_number 15
_symmetry_space_group_name_Hall '-C 2yc'
_symmetry_space_group_name_H-M 'C 1 2/c 1'
_atom_sites_solution_hydrogens geom
_atom_sites_solution_primary direct
_atom_sites_solution_secondary difmap
_audit_creation_method SHELXL-97
_cell_angle_alpha 90.00
_cell_angle_beta 107.998(2)
_cell_angle_gamma 90.00
_cell_formula_units_Z 8
_cell_length_a 22.5316(10)
_cell_length_b 13.8442(5)
_cell_length_c 8.1046(3)
_cell_measurement_reflns_used 2931
_cell_measurement_temperature 100(1)
_cell_measurement_theta_max 70.7
_cell_measurement_theta_min 3.8
_cell_volume 2404.38(17)
_computing_cell_refinement 'APEX2 (Bruker AXS, 2008)'
_computing_data_collection 'APEX2 (Bruker AXS, 2008)'
_computing_data_reduction 'APEX2 (Bruker AXS, 2008)'
_computing_molecular_graphics 'X-SEED, Barbour, 2001'
_computing_publication_material 'CIFTAB (Sheldrick, 1997)'
_computing_structure_refinement 'SHELXL-97 (Sheldrick, 1997)'
_computing_structure_solution 'SHELXS-97 (Sheldrick, 1997)'
_diffrn_ambient_temperature 100(1)
_diffrn_measured_fraction_theta_full 0.973
_diffrn_measured_fraction_theta_max 0.973
_diffrn_measurement_device_type 'Bruker APEXII CCD on X8 Prospector'
_diffrn_measurement_method 'omega scans'
_diffrn_radiation_monochromator 'Incoatec Helios Cu multilayer'
_diffrn_radiation_type CuK\a
_diffrn_radiation_wavelength 1.54178
_diffrn_reflns_av_R_equivalents 0.0322
_diffrn_reflns_av_sigmaI/netI 0.0295
_diffrn_reflns_limit_h_max 25
_diffrn_reflns_limit_h_min -26
_diffrn_reflns_limit_k_max 16
_diffrn_reflns_limit_k_min -16
_diffrn_reflns_limit_l_max 9
_diffrn_reflns_limit_l_min -7
_diffrn_reflns_number 7291
_diffrn_reflns_theta_full 65.04
_diffrn_reflns_theta_max 65.04
_diffrn_reflns_theta_min 3.80
_diffrn_source 'microfocus tube'
_diffrn_standards_decay_% 0.0
_exptl_absorpt_coefficient_mu 0.576
_exptl_absorpt_correction_T_max 0.99
_exptl_absorpt_correction_T_min 0.82
_exptl_absorpt_correction_type multi-scan
_exptl_absorpt_process_details
;
 Data were corrected for decay and absorption using the program SADABS 
 (Sheldrick, G. M. (2003). SADABS. Version 2.10. University of
 G\"ottingen, Germany).
;
_exptl_crystal_colour Colourless
_exptl_crystal_density_diffrn 1.190
_exptl_crystal_density_method 'not measured'
_exptl_crystal_description Needle
_exptl_crystal_F_000 952
_exptl_crystal_size_max 0.25
_exptl_crystal_size_mid 0.02
_exptl_crystal_size_min 0.02
_refine_diff_density_max 0.319
_refine_diff_density_min -0.231
_refine_diff_density_rms 0.043
_refine_ls_extinction_method none
_refine_ls_goodness_of_fit_ref 1.062
_refine_ls_hydrogen_treatment mixed
_refine_ls_matrix_type full
_refine_ls_number_parameters 143
_refine_ls_number_reflns 1994
_refine_ls_number_restraints 0
_refine_ls_restrained_S_all 1.062
_refine_ls_R_factor_all 0.0576
_refine_ls_R_factor_gt 0.0480
_refine_ls_shift/su_max 0.000
_refine_ls_shift/su_mean 0.000
_refine_ls_structure_factor_coef Fsqd
_refine_ls_weighting_details 'calc w=1/[\s^2^(Fo^2^)+(0.0469P)^2^+3.7394P] where P=(Fo^2^+2Fc^2^)/3'
_refine_ls_weighting_scheme calc
_refine_ls_wR_factor_gt 0.1153
_refine_ls_wR_factor_ref 0.1203
_reflns_number_gt 1685
_reflns_number_total 1994
_reflns_threshold_expression >2sigma(I)
_cod_data_source_file ol4029918_si_002.cif
_cod_data_source_block EA-8-74B
_cod_original_cell_volume 2404.38(16)
_cod_original_sg_symbol_H-M 'C 2/c'
_cod_original_formula_sum 'C14 H23 O1.50'
_cod_database_code 1513547

loop_
_symmetry_equiv_pos_as_xyz
'x, y, z'
'-x, y, -z+1/2'
'x+1/2, y+1/2, z'
'-x+1/2, y+1/2, -z+1/2'
'-x, -y, -z'
'x, -y, z-1/2'
'-x+1/2, -y+1/2, -z'
'x+1/2, -y+1/2, z-1/2'

loop_
_atom_site_label
_atom_site_type_symbol
_atom_site_fract_x
_atom_site_fract_y
_atom_site_fract_z
_atom_site_U_iso_or_equiv
_atom_site_adp_type
_atom_site_occupancy
_atom_site_symmetry_multiplicity
_atom_site_calc_flag
_atom_site_refinement_flags
O1 O -0.06589(6) 0.92148(10) -0.09507(17) 0.0263(3) Uani 1 1 d .
O2 O 0.0000 0.95685(14) 0.2500 0.0205(4) Uani 1 2 d S
C1 C -0.11105(9) 0.76342(14) -0.1123(2) 0.0207(4) Uani 1 1 d .
C2 C -0.08862(9) 0.84205(14) -0.2123(2) 0.0196(4) Uani 1 1 d .
H2 H -0.0518 0.8149 -0.2408 0.023 Uiso 1 1 calc R
C3 C -0.13455(9) 0.87835(14) -0.3842(2) 0.0202(4) Uani 1 1 d .
H3 H -0.1220 0.9463 -0.3984 0.024 Uiso 1 1 calc R
C4 C -0.20391(9) 0.88236(14) -0.3987(2) 0.0228(4) Uani 1 1 d .
H4A H -0.2257 0.9223 -0.5007 0.027 Uiso 1 1 calc R
H4B H -0.2212 0.8162 -0.4208 0.027 Uiso 1 1 calc R
C5 C -0.21863(10) 0.92272(15) -0.2406(3) 0.0283(5) Uani 1 1 d .
H5A H -0.1882 0.9742 -0.1878 0.034 Uiso 1 1 calc R
H5B H -0.2607 0.9522 -0.2786 0.034 Uiso 1 1 calc R
C6 C -0.21651(10) 0.84640(16) -0.1048(3) 0.0301(5) Uani 1 1 d .
H6A H -0.2440 0.7924 -0.1619 0.036 Uiso 1 1 calc R
H6B H -0.2343 0.8746 -0.0181 0.036 Uiso 1 1 calc R
C7 C -0.15253(9) 0.80507(15) -0.0085(2) 0.0263(5) Uani 1 1 d .
H7A H -0.1588 0.7531 0.0684 0.032 Uiso 1 1 calc R
H7B H -0.1284 0.8567 0.0675 0.032 Uiso 1 1 calc R
C8 C -0.05276(10) 0.71602(16) 0.0214(3) 0.0314(5) Uani 1 1 d .
H8A H -0.0139 0.7416 0.0053 0.038 Uiso 1 1 calc R
H8B H -0.0524 0.7304 0.1414 0.038 Uiso 1 1 calc R
C9 C -0.05735(12) 0.60846(18) -0.0105(4) 0.0491(7) Uani 1 1 d .
H9A H -0.0436 0.5724 0.1004 0.059 Uiso 1 1 calc R
H9B H -0.0314 0.5885 -0.0834 0.059 Uiso 1 1 calc R
C10 C -0.12630(11) 0.59055(16) -0.1041(3) 0.0344(5) Uani 1 1 d .
H10A H -0.1508 0.5895 -0.0217 0.041 Uiso 1 1 calc R
H10B H -0.1326 0.5289 -0.1691 0.041 Uiso 1 1 calc R
C11 C -0.14436(9) 0.67716(14) -0.2277(2) 0.0230(4) Uani 1 1 d .
H11 H -0.1905 0.6870 -0.2596 0.028 Uiso 1 1 calc R
C12 C -0.12752(10) 0.65655(15) -0.3914(3) 0.0287(5) Uani 1 1 d .
H12 H -0.1195 0.5903 -0.4067 0.034 Uiso 1 1 calc R
C13 C -0.12186(10) 0.71352(15) -0.5175(3) 0.0279(5) Uani 1 1 d .
H13 H -0.1150 0.6803 -0.6127 0.034 Uiso 1 1 calc R
C14 C -0.12446(10) 0.82131(15) -0.5351(2) 0.0268(5) Uani 1 1 d .
H14A H -0.1586 0.8379 -0.6418 0.032 Uiso 1 1 calc R
H14B H -0.0849 0.8435 -0.5518 0.032 Uiso 1 1 calc R
H1O H -0.0456 0.9604 -0.1505 0.075(10) Uiso 1 1 d R
H1W H -0.0211 0.9270 0.1610 0.084(12) Uiso 1 1 d R

loop_
_atom_site_aniso_label
_atom_site_aniso_U_11
_atom_site_aniso_U_22
_atom_site_aniso_U_33
_atom_site_aniso_U_23
_atom_site_aniso_U_13
_atom_site_aniso_U_12
O1 0.0307(8) 0.0314(8) 0.0168(7) -0.0096(6) 0.0074(6) -0.0155(6)
O2 0.0217(9) 0.0255(10) 0.0115(9) 0.000 0.0011(7) 0.000
C1 0.0224(10) 0.0253(10) 0.0111(9) 0.0024(7) 0.0005(7) -0.0032(8)
C2 0.0210(9) 0.0228(10) 0.0138(9) -0.0043(7) 0.0039(7) -0.0054(8)
C3 0.0270(10) 0.0203(10) 0.0124(9) 0.0000(7) 0.0046(7) -0.0037(8)
C4 0.0256(10) 0.0217(10) 0.0174(9) 0.0013(7) 0.0012(7) -0.0018(8)
C5 0.0259(10) 0.0288(11) 0.0301(11) -0.0059(9) 0.0085(8) 0.0021(9)
C6 0.0301(11) 0.0355(12) 0.0301(11) -0.0082(9) 0.0174(9) -0.0058(9)
C7 0.0341(11) 0.0323(11) 0.0137(9) -0.0008(8) 0.0089(8) -0.0102(9)
C8 0.0281(11) 0.0380(13) 0.0211(10) 0.0076(9) -0.0028(8) -0.0041(9)
C9 0.0441(14) 0.0355(14) 0.0502(16) 0.0150(11) -0.0108(12) 0.0044(11)
C10 0.0427(13) 0.0230(11) 0.0320(12) 0.0068(9) 0.0034(10) -0.0052(10)
C11 0.0240(10) 0.0211(10) 0.0205(10) 0.0014(8) 0.0020(7) -0.0037(8)
C12 0.0336(11) 0.0220(10) 0.0273(11) -0.0078(8) 0.0049(8) -0.0003(9)
C13 0.0350(12) 0.0301(11) 0.0194(10) -0.0083(8) 0.0095(8) -0.0012(9)
C14 0.0337(11) 0.0314(11) 0.0156(9) -0.0020(8) 0.0083(8) -0.0038(9)

loop_
_atom_type_symbol
_atom_type_description
_atom_type_scat_dispersion_real
_atom_type_scat_dispersion_imag
_atom_type_scat_source
C C 0.0181 0.0091 'International Tables Vol C Tables 4.2.6.8 and 6.1.1.4'
H H 0.0000 0.0000 'International Tables Vol C Tables 4.2.6.8 and 6.1.1.4'
O O 0.0492 0.0322 'International Tables Vol C Tables 4.2.6.8 and 6.1.1.4'

loop_
_geom_angle_atom_site_label_1
_geom_angle_atom_site_label_2
_geom_angle_atom_site_label_3
_geom_angle
C2 O1 H1O 104.9
C2 C1 C7 112.06(16)
C2 C1 C11 113.78(15)
C7 C1 C11 110.57(15)
C2 C1 C8 108.70(16)
C7 C1 C8 107.33(15)
C11 C1 C8 103.87(16)
O1 C2 C1 107.55(14)
O1 C2 C3 110.50(15)
C1 C2 C3 118.07(15)
O1 C2 H2 106.7
C1 C2 H2 106.7
C3 C2 H2 106.7
C14 C3 C4 110.93(16)
C14 C3 C2 109.28(16)
C4 C3 C2 117.76(15)
C14 C3 H3 106.0
C4 C3 H3 106.0
C2 C3 H3 106.0
C5 C4 C3 115.49(16)
C5 C4 H4A 108.4
C3 C4 H4A 108.4
C5 C4 H4B 108.4
C3 C4 H4B 108.4
H4A C4 H4B 107.5
C6 C5 C4 112.86(17)
C6 C5 H5A 109.0
C4 C5 H5A 109.0
C6 C5 H5B 109.0
C4 C5 H5B 109.0
H5A C5 H5B 107.8
C5 C6 C7 116.51(17)
C5 C6 H6A 108.2
C7 C6 H6A 108.2
C5 C6 H6B 108.2
C7 C6 H6B 108.2
H6A C6 H6B 107.3
C6 C7 C1 119.74(15)
C6 C7 H7A 107.4
C1 C7 H7A 107.4
C6 C7 H7B 107.4
C1 C7 H7B 107.4
H7A C7 H7B 106.9
C9 C8 C1 107.25(17)
C9 C8 H8A 110.3
C1 C8 H8A 110.3
C9 C8 H8B 110.3
C1 C8 H8B 110.3
H8A C8 H8B 108.5
C8 C9 C10 104.54(19)
C8 C9 H9A 110.8
C10 C9 H9A 110.8
C8 C9 H9B 110.8
C10 C9 H9B 110.8
H9A C9 H9B 108.9
C9 C10 C11 102.83(17)
C9 C10 H10A 111.2
C11 C10 H10A 111.2
C9 C10 H10B 111.2
C11 C10 H10B 111.2
H10A C10 H10B 109.1
C12 C11 C10 109.67(18)
C12 C11 C1 117.70(16)
C10 C11 C1 103.05(15)
C12 C11 H11 108.7
C10 C11 H11 108.7
C1 C11 H11 108.7
C13 C12 C11 132.19(19)
C13 C12 H12 113.9
C11 C12 H12 113.9
C12 C13 C14 130.88(18)
C12 C13 H13 114.6
C14 C13 H13 114.6
C13 C14 C3 116.66(16)
C13 C14 H14A 108.1
C3 C14 H14A 108.1
C13 C14 H14B 108.1
C3 C14 H14B 108.1
H14A C14 H14B 107.3

loop_
_geom_bond_atom_site_label_1
_geom_bond_atom_site_label_2
_geom_bond_distance
O1 C2 1.440(2)
O1 H1O 0.9102
O2 H1W 0.8399
C1 C2 1.533(2)
C1 C7 1.549(3)
C1 C11 1.559(3)
C1 C8 1.565(3)
C2 C3 1.540(2)
C2 H2 1.0000
C3 C14 1.531(3)
C3 C4 1.532(3)
C3 H3 1.0000
C4 C5 1.525(3)
C4 H4A 0.9900
C4 H4B 0.9900
C5 C6 1.516(3)
C5 H5A 0.9900
C5 H5B 0.9900
C6 C7 1.523(3)
C6 H6A 0.9900
C6 H6B 0.9900
C7 H7A 0.9900
C7 H7B 0.9900
C8 C9 1.509(3)
C8 H8A 0.9900
C8 H8B 0.9900
C9 C10 1.524(3)
C9 H9A 0.9900
C9 H9B 0.9900
C10 C11 1.534(3)
C10 H10A 0.9900
C10 H10B 0.9900
C11 C12 1.516(3)
C11 H11 1.0000
C12 C13 1.328(3)
C12 H12 0.9500
C13 C14 1.499(3)
C13 H13 0.9500
C14 H14A 0.9900
C14 H14B 0.9900

loop_
_geom_hbond_atom_site_label_D
_geom_hbond_atom_site_label_H
_geom_hbond_atom_site_label_A
_geom_hbond_distance_DH
_geom_hbond_distance_HA
_geom_hbond_distance_DA
_geom_hbond_angle_DHA
_geom_hbond_site_symmetry_A
O1 H1O O2 0.91 1.88 2.7875(17) 176.1 5_575
O2 H1W O1 0.84 2.01 2.7747(13) 151.2 .

loop_
_geom_torsion_atom_site_label_1
_geom_torsion_atom_site_label_2
_geom_torsion_atom_site_label_3
_geom_torsion_atom_site_label_4
_geom_torsion
C7 C1 C2 O1 46.83(19)
C11 C1 C2 O1 173.19(15)
C8 C1 C2 O1 -71.62(19)
C7 C1 C2 C3 -79.0(2)
C11 C1 C2 C3 47.4(2)
C8 C1 C2 C3 162.58(17)
O1 C2 C3 C14 141.84(15)
C1 C2 C3 C14 -93.8(2)
O1 C2 C3 C4 -90.44(19)
C1 C2 C3 C4 33.9(2)
C14 C3 C4 C5 170.29(17)
C2 C3 C4 C5 43.4(2)
C3 C4 C5 C6 -86.5(2)
C4 C5 C6 C7 68.8(2)
C5 C6 C7 C1 -53.0(3)
C2 C1 C7 C6 67.4(2)
C11 C1 C7 C6 -60.7(2)
C8 C1 C7 C6 -173.36(18)
C2 C1 C8 C9 -126.0(2)
C7 C1 C8 C9 112.6(2)
C11 C1 C8 C9 -4.5(2)
C1 C8 C9 C10 -21.6(3)
C8 C9 C10 C11 39.8(3)
C9 C10 C11 C12 83.7(2)
C9 C10 C11 C1 -42.4(2)
C2 C1 C11 C12 25.8(2)
C7 C1 C11 C12 152.99(17)
C8 C1 C11 C12 -92.2(2)
C2 C1 C11 C10 146.64(17)
C7 C1 C11 C10 -86.22(19)
C8 C1 C11 C10 28.6(2)
C10 C11 C12 C13 -164.1(2)
C1 C11 C12 C13 -46.9(3)
C11 C12 C13 C14 6.5(4)
C12 C13 C14 C3 0.8(3)
C4 C3 C14 C13 -82.6(2)
C2 C3 C14 C13 48.9(2)
